data_7051498
loop_
_publ_author_name
'Huuskonen, Juhani'
'Buston, Jonathan E. H.'
'Scotchmer, Neil D.'
'Anderson, Harry L.'

_publ_section_title
;
 Water-soluble macrocyclic receptors for small neutral guests
;
_journal_coden_ASTM NJCHE5
_journal_issue 12
_journal_name_full 'New Journal of Chemistry'
_journal_page_first 1245
_journal_page_last 1252
_journal_paper_doi 10.1039/a906403f
_journal_volume 23
_journal_year 1999
_chemical_formula_sum 'C54 H78 F12 N4 O16 P2'
_chemical_formula_weight 1329.14
_space_group_IT_number 14
_symmetry_cell_setting monoclinic
_symmetry_space_group_name_Hall '-P 2yn'
_symmetry_space_group_name_H-M 'P 1 21/n 1'
_cell_angle_alpha 90
_cell_angle_beta 94.169(11)
_cell_angle_gamma 90
_cell_formula_units_Z 4
_cell_length_a 12.263(2)
_cell_length_b 22.3356(13)
_cell_length_c 22.566(2)
_cell_measurement_temperature 183(2)
_cell_volume 6164.3(13)
_diffrn_ambient_temperature 183(2)
_exptl_crystal_density_diffrn 1.432
_cod_original_sg_symbol_H-M 'P 21/n'
_cod_database_code 7051498

loop_
_symmetry_equiv_pos_as_xyz
'x, y, z'
'-x+1/2, y+1/2, -z+1/2'
'-x, -y, -z'
'x-1/2, -y-1/2, z-1/2'

loop_
_atom_site_label
_atom_site_type_symbol
_atom_site_fract_x
_atom_site_fract_y
_atom_site_fract_z
_atom_site_U_iso_or_equiv
_atom_site_adp_type
_atom_site_occupancy
_atom_site_symmetry_multiplicity
_atom_site_calc_flag
_atom_site_refinement_flags
_atom_site_disorder_assembly
_atom_site_disorder_group
O1 O 0.2188(8) 0.2146(5) -0.0307(4) 0.039(2) Uani 1 1 d . . .
O3 O 0.0756(8) 0.2697(4) -0.0730(5) 0.044(3) Uani 1 1 d . . .
O13 O -0.4698(8) 0.0895(4) 0.1172(4) 0.036(2) Uani 1 1 d . . .
O15 O -0.3168(8) 0.0818(5) 0.1821(4) 0.040(2) Uani 1 1 d . . .
O51 O -0.0678(8) 0.2092(5) -0.1483(5) 0.045(3) Uani 1 1 d . . .
O53 O 0.0058(10) 0.3394(6) 0.0104(6) 0.065(4) Uani 1 1 d . . .
O55 O -0.4799(9) 0.2020(5) 0.1573(4) 0.043(2) Uani 1 1 d . . .
O57 O -0.4281(10) 0.0670(4) 0.0041(4) 0.049(3) Uani 1 1 d . . .
O59 O -0.1957(9) -0.0187(5) 0.1744(6) 0.053(3) Uani 1 1 d . . .
O61 O -0.2244(10) 0.1885(5) 0.1810(8) 0.077(5) Uani 1 1 d . . .
O63 O 0.2207(10) 0.2815(5) 0.0686(5) 0.047(3) Uani 1 1 d . . .
N29 N -0.5989(9) 0.3493(5) -0.0702(5) 0.031(2) Uani 1 1 d . . .
N42 N 0.3657(9) 0.0901(5) 0.2660(5) 0.035(3) Uani 1 1 d . . .
C2 C 0.1290(12) 0.2134(6) -0.0736(6) 0.037(3) Uani 1 1 d . . .
H2A H 0.0777 0.1812 -0.0642 0.044 Uiso 1 1 calc R . .
H2B H 0.1546 0.2056 -0.1135 0.044 Uiso 1 1 calc R . .
C4 C -0.0355(12) 0.2707(6) -0.0653(7) 0.037(3) Uani 1 1 d . . .
C5 C -0.1116(12) 0.2407(7) -0.1036(6) 0.036(3) Uani 1 1 d . . .
C6 C -0.2229(11) 0.2451(6) -0.0961(6) 0.035(3) Uani 1 1 d . . .
H6 H -0.274 0.2241 -0.122 0.042 Uiso 1 1 calc R . .
C7 C -0.2595(12) 0.2803(6) -0.0506(6) 0.033(3) Uani 1 1 d . . .
C8 C -0.3828(11) 0.2833(6) -0.0394(6) 0.030(3) Uani 1 1 d . . .
C9 C -0.4087(11) 0.2325(6) 0.0038(6) 0.033(3) Uani 1 1 d . . .
C10 C -0.4308(11) 0.2429(6) 0.0623(6) 0.033(3) Uani 1 1 d . . .
H10 H -0.4315 0.2828 0.0768 0.04 Uiso 1 1 calc R . .
C11 C -0.4522(11) 0.1954(6) 0.1003(6) 0.034(3) Uani 1 1 d . . .
C12 C -0.4475(11) 0.1368(6) 0.0801(6) 0.033(3) Uani 1 1 d . . .
C14 C -0.3792(11) 0.0533(6) 0.1351(6) 0.035(3) Uani 1 1 d . . .
H14A H -0.3336 0.0469 0.1012 0.041 Uiso 1 1 calc R . .
H14B H -0.4048 0.0138 0.1484 0.041 Uiso 1 1 calc R . .
C16 C -0.2048(11) 0.0848(6) 0.1785(6) 0.032(3) Uani 1 1 d . . .
C17 C -0.1401(12) 0.0341(6) 0.1779(6) 0.034(3) Uani 1 1 d . . .
C18 C -0.0257(11) 0.0386(6) 0.1811(6) 0.035(3) Uani 1 1 d . . .
H18 H 0.0179 0.0036 0.1797 0.042 Uiso 1 1 calc R . .
C19 C 0.0234(11) 0.0944(6) 0.1864(6) 0.031(3) Uani 1 1 d . . .
C20 C 0.1485(11) 0.1024(6) 0.1914(6) 0.031(3) Uani 1 1 d . . .
C21 C 0.1775(10) 0.1321(6) 0.1328(6) 0.030(3) Uani 1 1 d . . .
C22 C 0.1910(11) 0.1942(6) 0.1291(6) 0.033(3) Uani 1 1 d . . .
H22 H 0.1908 0.2178 0.1641 0.04 Uiso 1 1 calc R . .
C23 C 0.2047(12) 0.2217(6) 0.0750(6) 0.035(3) Uani 1 1 d . . .
C24 C 0.2043(11) 0.1878(7) 0.0234(6) 0.034(3) Uani 1 1 d . . .
C25 C -0.0724(12) 0.3077(7) -0.0218(7) 0.043(4) Uani 1 1 d . . .
C26 C -0.1847(12) 0.3114(7) -0.0134(7) 0.041(3) Uani 1 1 d . . .
H26 H -0.2093 0.3353 0.0178 0.049 Uiso 1 1 calc R . .
C27 C -0.4106(12) 0.3465(6) -0.0157(6) 0.033(3) Uani 1 1 d . . .
H27A H -0.3731 0.3515 0.0244 0.04 Uiso 1 1 calc R . .
H27B H -0.381 0.377 -0.042 0.04 Uiso 1 1 calc R . .
C28 C -0.5316(12) 0.3582(6) -0.0117(6) 0.035(3) Uani 1 1 d . . .
H28A H -0.5414 0.3999 0.002 0.042 Uiso 1 1 calc R . .
H28B H -0.5595 0.3311 0.0185 0.042 Uiso 1 1 calc R . .
C30 C -0.5747(12) 0.2871(6) -0.0919(6) 0.034(3) Uani 1 1 d . . .
H30A H -0.6159 0.2805 -0.1308 0.041 Uiso 1 1 calc R . .
H30B H -0.6007 0.2575 -0.0636 0.041 Uiso 1 1 calc R . .
C31 C -0.4533(11) 0.2767(6) -0.0988(6) 0.032(3) Uani 1 1 d . . .
H31A H -0.4277 0.3058 -0.1279 0.038 Uiso 1 1 calc R . .
H31B H -0.4431 0.236 -0.1148 0.038 Uiso 1 1 calc R . .
C32 C -0.7193(12) 0.3510(7) -0.0585(7) 0.040(3) Uani 1 1 d . . .
H32A H -0.7625 0.339 -0.0954 0.048 Uiso 1 1 calc R . .
H32B H -0.7325 0.3208 -0.0278 0.048 Uiso 1 1 calc R . .
C33 C -0.7617(15) 0.4101(8) -0.0387(9) 0.056(4) Uani 1 1 d . . .
H33A H -0.8396 0.4065 -0.0323 0.085 Uiso 1 1 calc R . .
H33B H -0.7518 0.4403 -0.0694 0.085 Uiso 1 1 calc R . .
H33C H -0.7213 0.4222 -0.0016 0.085 Uiso 1 1 calc R . .
C34 C -0.5716(12) 0.3967(6) -0.1137(6) 0.037(3) Uani 1 1 d . . .
H34A H -0.493 0.3934 -0.1206 0.044 Uiso 1 1 calc R . .
H34B H -0.5832 0.4364 -0.0957 0.044 Uiso 1 1 calc R . .
C35 C -0.6367(16) 0.3939(9) -0.1728(7) 0.060(5) Uani 1 1 d . . .
H35A H -0.6135 0.4263 -0.1983 0.089 Uiso 1 1 calc R . .
H35B H -0.7146 0.3984 -0.1668 0.089 Uiso 1 1 calc R . .
H35C H -0.6244 0.3553 -0.1917 0.089 Uiso 1 1 calc R . .
C36 C -0.4072(12) 0.1732(6) -0.0167(6) 0.037(3) Uani 1 1 d . . .
H36 H -0.3924 0.1652 -0.0567 0.045 Uiso 1 1 calc R . .
C37 C -0.4272(12) 0.1265(6) 0.0208(6) 0.037(3) Uani 1 1 d . . .
C38 C -0.1550(12) 0.1410(7) 0.1814(7) 0.042(4) Uani 1 1 d . . .
C39 C -0.0419(12) 0.1452(6) 0.1850(7) 0.041(3) Uani 1 1 d . . .
H39 H -0.0085 0.1836 0.1864 0.05 Uiso 1 1 calc R . .
C40 C 0.1819(11) 0.1409(6) 0.2470(6) 0.033(3) Uani 1 1 d . . .
H40A H 0.1473 0.1808 0.2423 0.039 Uiso 1 1 calc R . .
H40B H 0.1536 0.1217 0.2824 0.039 Uiso 1 1 calc R . .
C41 C 0.3048(11) 0.1487(6) 0.2576(6) 0.033(3) Uani 1 1 d . . .
H41A H 0.3323 0.1701 0.2233 0.04 Uiso 1 1 calc R . .
H41B H 0.3204 0.1738 0.2933 0.04 Uiso 1 1 calc R . .
C43 C 0.3316(11) 0.0498(7) 0.2136(6) 0.037(3) Uani 1 1 d . . .
H43A H 0.3652 0.0099 0.2206 0.044 Uiso 1 1 calc R . .
H43B H 0.3608 0.0667 0.1774 0.044 Uiso 1 1 calc R . .
C44 C 0.2084(11) 0.0422(6) 0.2025(6) 0.033(3) Uani 1 1 d . . .
H44A H 0.1796 0.0223 0.2373 0.04 Uiso 1 1 calc R . .
H44B H 0.193 0.0158 0.1676 0.04 Uiso 1 1 calc R . .
C45 C 0.4880(11) 0.1016(7) 0.2632(7) 0.041(3) Uani 1 1 d . . .
H45A H 0.5262 0.0625 0.2649 0.049 Uiso 1 1 calc R . .
H45B H 0.4998 0.1199 0.2243 0.049 Uiso 1 1 calc R . .
C46 C 0.5405(14) 0.1414(9) 0.3115(8) 0.058(5) Uani 1 1 d . . .
H46A H 0.6185 0.146 0.3057 0.087 Uiso 1 1 calc R . .
H46B H 0.5318 0.1232 0.3504 0.087 Uiso 1 1 calc R . .
H46C H 0.5051 0.1807 0.3097 0.087 Uiso 1 1 calc R . .
C47 C 0.3417(14) 0.0634(8) 0.3259(7) 0.050(4) Uani 1 1 d . . .
H47A H 0.3532 0.0949 0.3565 0.06 Uiso 1 1 calc R . .
H47B H 0.2636 0.0519 0.3242 0.06 Uiso 1 1 calc R . .
C48 C 0.4074(18) 0.0110(9) 0.3451(9) 0.067(5) Uani 1 1 d . . .
H48A H 0.3859 -0.0026 0.3838 0.101 Uiso 1 1 calc R . .
H48B H 0.485 0.0219 0.3483 0.101 Uiso 1 1 calc R . .
H48C H 0.3951 -0.0212 0.3159 0.101 Uiso 1 1 calc R . .
C49 C 0.1828(12) 0.0984(6) 0.0813(6) 0.035(3) Uani 1 1 d . . .
H49 H 0.1768 0.0561 0.0832 0.042 Uiso 1 1 calc R . .
C52 C -0.1402(14) 0.1724(8) -0.1852(8) 0.051(4) Uani 1 1 d . . .
H52A H -0.0989 0.1523 -0.2151 0.076 Uiso 1 1 calc R . .
H52B H -0.1975 0.1973 -0.2051 0.076 Uiso 1 1 calc R . .
H52C H -0.1737 0.1423 -0.1607 0.076 Uiso 1 1 calc R . .
C54 C -0.0311(17) 0.3846(11) 0.0493(11) 0.084(7) Uani 1 1 d . . .
H54A H 0.0322 0.4044 0.0699 0.125 Uiso 1 1 calc R . .
H54B H -0.0757 0.3661 0.0787 0.125 Uiso 1 1 calc R . .
H54C H -0.075 0.4142 0.0261 0.125 Uiso 1 1 calc R . .
C56 C -0.4910(17) 0.2613(8) 0.1787(8) 0.059(5) Uani 1 1 d . . .
H56A H -0.511 0.2601 0.22 0.088 Uiso 1 1 calc R . .
H56B H -0.5481 0.2822 0.1541 0.088 Uiso 1 1 calc R . .
H56C H -0.4215 0.2826 0.1769 0.088 Uiso 1 1 calc R . .
C58 C -0.423(2) 0.0544(8) -0.0579(8) 0.071(6) Uani 1 1 d . . .
H58A H -0.4244 0.011 -0.0642 0.106 Uiso 1 1 calc R . .
H58B H -0.3561 0.0712 -0.0719 0.106 Uiso 1 1 calc R . .
H58C H -0.4868 0.0725 -0.0802 0.106 Uiso 1 1 calc R . .
C60 C -0.1327(17) -0.0729(8) 0.1697(11) 0.071(6) Uani 1 1 d . . .
H60A H -0.1821 -0.1075 0.1676 0.107 Uiso 1 1 calc R . .
H60B H -0.0807 -0.0768 0.2045 0.107 Uiso 1 1 calc R . .
H60C H -0.0928 -0.0714 0.1336 0.107 Uiso 1 1 calc R . .
C64 C 0.1982(17) 0.3189(8) 0.1181(8) 0.059(5) Uani 1 1 d . . .
H64A H 0.2126 0.3608 0.1085 0.088 Uiso 1 1 calc R . .
H64B H 0.2453 0.307 0.1531 0.088 Uiso 1 1 calc R . .
H64C H 0.1214 0.3143 0.1266 0.088 Uiso 1 1 calc R . .
C62 C -0.177(2) 0.2458(9) 0.176(2) 0.18(2) Uani 1 1 d . . .
H62A H -0.234 0.2764 0.1764 0.277 Uiso 1 1 calc R . .
H62B H -0.1404 0.2483 0.1391 0.277 Uiso 1 1 calc R . .
H62C H -0.1232 0.2523 0.2099 0.277 Uiso 1 1 calc R . .
C50 C 0.1967(12) 0.1258(6) 0.0278(5) 0.037(3) Uani 1 1 d D A .
O65 O 0.1998(10) 0.0933(5) -0.0238(4) 0.052(3) Uani 1 1 d D . .
C66 C 0.3073(18) 0.0829(16) -0.0424(13) 0.079(9) Uani 0.654(10) 1 d PD A 1
H66A H 0.3023 0.0594 -0.0792 0.119 Uiso 0.654(10) 1 calc PR A 1
H66B H 0.3504 0.0607 -0.0113 0.119 Uiso 0.654(10) 1 calc PR A 1
H66C H 0.3428 0.1213 -0.0493 0.119 Uiso 0.654(10) 1 calc PR A 1
C66' C 0.217(6) 0.0305(10) -0.019(2) 0.079(9) Uani 0.346(10) 1 d PD A 2
H66D H 0.2169 0.013 -0.059 0.119 Uiso 0.346(10) 1 calc PR A 2
H66E H 0.1591 0.0123 0.0023 0.119 Uiso 0.346(10) 1 calc PR A 2
H66F H 0.2882 0.0228 0.0025 0.119 Uiso 0.346(10) 1 calc PR A 2
P1 P 0.0353(4) 0.35996(18) 0.27075(17) 0.0428(10) Uani 1 1 d . . .
F1 F 0.1018(9) 0.3570(5) 0.3339(4) 0.059(3) Uani 1 1 d . . .
F2 F -0.0027(9) 0.4267(4) 0.2845(5) 0.063(3) Uani 1 1 d . . .
F3 F -0.0282(10) 0.3621(5) 0.2073(5) 0.077(3) Uani 1 1 d . . .
F4 F 0.0742(10) 0.2935(5) 0.2576(5) 0.074(3) Uani 1 1 d . . .
F5 F 0.1419(9) 0.3855(5) 0.2434(5) 0.073(3) Uani 1 1 d . . .
F6 F -0.0692(9) 0.3346(6) 0.2990(6) 0.080(4) Uani 1 1 d . . .
P2 P -0.5722(3) 0.45201(17) 0.14339(18) 0.0479(11) Uani 1 1 d D . .
F7 F -0.5855(14) 0.3894(4) 0.1109(7) 0.084(7) Uani 0.654(10) 1 d PD A 3
F8 F -0.5600(14) 0.5145(5) 0.1760(8) 0.104(8) Uani 0.654(10) 1 d PD A 3
F9 F -0.5088(14) 0.4200(8) 0.1976(5) 0.110(7) Uani 0.654(10) 1 d PD A 3
F10 F -0.6803(9) 0.4401(7) 0.1750(8) 0.087(6) Uani 0.654(10) 1 d PD A 3
F11 F -0.6389(15) 0.4826(8) 0.0897(6) 0.117(8) Uani 0.654(10) 1 d PD A 3
F12 F -0.4618(9) 0.4626(6) 0.1139(8) 0.087(6) Uani 0.654(10) 1 d PD A 3
F7' F -0.545(2) 0.3859(6) 0.1247(14) 0.084(7) Uani 0.346(10) 1 d PD A 4
F8' F -0.600(2) 0.5184(6) 0.1619(14) 0.104(8) Uani 0.346(10) 1 d PD A 4
F9' F -0.535(2) 0.4759(14) 0.0825(7) 0.110(7) Uani 0.346(10) 1 d PD A 4
F10' F -0.4523(9) 0.4607(12) 0.1716(11) 0.087(6) Uani 0.346(10) 1 d PD A 4
F11' F -0.610(2) 0.4288(14) 0.2041(7) 0.117(8) Uani 0.346(10) 1 d PD A 4
F12' F -0.6917(9) 0.4456(12) 0.1140(11) 0.087(6) Uani 0.346(10) 1 d PD A 4
C67 C -0.240(3) 0.4400(17) 0.2064(12) 0.135(14) Uani 1 1 d . . .
H67A H -0.2116 0.4806 0.2134 0.202 Uiso 1 1 calc R . .
H67B H -0.1968 0.4117 0.2315 0.202 Uiso 1 1 calc R . .
H67C H -0.3165 0.4384 0.216 0.202 Uiso 1 1 calc R . .
N68 N -0.2326(18) 0.4245(12) 0.1449(11) 0.092(6) Uani 1 1 d . . .
O69 O -0.193(3) 0.4649(13) 0.1171(16) 0.207(17) Uani 1 1 d . . .
O70 O -0.2625(17) 0.3769(10) 0.1254(9) 0.115(7) Uani 1 1 d . . .
C72 C -0.116(5) 0.1386(19) 0.025(2) 0.128(14) Uani 0.654(10) 1 d PDU A 5
H72A H -0.1281 0.1271 0.0657 0.191 Uiso 0.654(10) 1 calc PR A 5
H72B H -0.178 0.1631 0.0087 0.191 Uiso 0.654(10) 1 calc PR A 5
H72C H -0.0485 0.1616 0.0241 0.191 Uiso 0.654(10) 1 calc PR A 5
N73 N -0.109(3) 0.0858(15) -0.0107(14) 0.149(14) Uani 0.654(10) 1 d PDU A 5
O74 O -0.089(5) 0.096(2) -0.0606(17) 0.21(2) Uani 0.654(10) 1 d PDU A 5
O75 O -0.109(5) 0.0368(16) 0.013(2) 0.28(3) Uani 0.654(10) 1 d PDU A 5
C72' C -0.099(9) 0.129(5) 0.033(4) 0.128(14) Uani 0.346(10) 1 d PDU A 6
H72D H -0.1733 0.1367 0.0447 0.191 Uiso 0.346(10) 1 calc PR A 6
H72E H -0.0583 0.1663 0.0322 0.191 Uiso 0.346(10) 1 calc PR A 6
H72F H -0.062 0.1009 0.0609 0.191 Uiso 0.346(10) 1 calc PR A 6
N73' N -0.106(4) 0.103(4) -0.025(3) 0.149(14) Uani 0.346(10) 1 d PDU A 6
O74' O -0.020(5) 0.088(5) -0.041(4) 0.21(2) Uani 0.346(10) 1 d PDU A 6
O75' O -0.194(5) 0.074(4) -0.040(4) 0.28(3) Uani 0.346(10) 1 d PDU A 6

loop_
_atom_site_aniso_label
_atom_site_aniso_U_11
_atom_site_aniso_U_22
_atom_site_aniso_U_33
_atom_site_aniso_U_23
_atom_site_aniso_U_13
_atom_site_aniso_U_12
O1 0.032(5) 0.053(6) 0.033(5) 0.013(4) -0.001(4) -0.003(4)
O3 0.030(5) 0.035(5) 0.066(7) 0.006(5) -0.004(5) -0.004(4)
O13 0.032(5) 0.037(5) 0.038(5) 0.010(4) -0.003(4) -0.002(4)
O15 0.032(5) 0.054(6) 0.033(5) -0.012(5) 0.000(4) -0.005(4)
O51 0.035(6) 0.058(7) 0.041(6) -0.011(5) 0.000(4) -0.005(5)
O53 0.039(6) 0.069(8) 0.084(9) -0.036(7) -0.017(6) -0.006(6)
O55 0.057(7) 0.042(6) 0.031(5) 0.004(4) 0.008(5) 0.010(5)
O57 0.085(9) 0.028(5) 0.034(5) -0.001(4) -0.004(5) -0.011(5)
O59 0.045(7) 0.034(6) 0.077(8) 0.004(5) -0.010(6) -0.011(5)
O61 0.035(7) 0.039(7) 0.154(15) -0.022(8) -0.018(8) 0.007(5)
O63 0.065(7) 0.036(6) 0.040(6) 0.005(4) 0.001(5) -0.018(5)
N29 0.031(6) 0.031(6) 0.031(6) 0.005(5) -0.001(5) -0.004(5)
N42 0.029(6) 0.044(7) 0.031(6) 0.008(5) 0.000(5) 0.005(5)
C2 0.041(8) 0.037(8) 0.031(7) 0.003(6) -0.005(6) 0.002(6)
C4 0.032(8) 0.035(7) 0.043(8) 0.003(6) -0.007(6) -0.005(6)
C5 0.034(8) 0.039(8) 0.035(7) 0.001(6) -0.003(6) -0.005(6)
C6 0.033(7) 0.038(7) 0.034(7) 0.001(6) -0.003(6) -0.006(6)
C7 0.037(8) 0.032(7) 0.029(7) 0.003(5) -0.007(6) -0.003(6)
C8 0.032(7) 0.028(7) 0.028(6) -0.003(5) -0.005(5) -0.004(5)
C9 0.037(8) 0.032(7) 0.029(7) 0.003(5) -0.006(6) -0.003(6)
C10 0.037(8) 0.030(7) 0.033(7) 0.000(5) -0.001(6) 0.002(6)
C11 0.034(7) 0.040(8) 0.028(7) 0.002(6) -0.002(5) 0.004(6)
C12 0.035(7) 0.032(7) 0.030(7) 0.005(5) -0.003(5) -0.003(6)
C14 0.037(8) 0.032(7) 0.033(7) 0.005(6) -0.007(6) 0.001(6)
C16 0.029(7) 0.040(8) 0.027(6) -0.001(6) 0.000(5) -0.004(6)
C17 0.037(8) 0.031(7) 0.033(7) 0.004(6) -0.004(6) -0.007(6)
C18 0.032(7) 0.032(7) 0.041(8) -0.001(6) -0.002(6) 0.002(6)
C19 0.027(7) 0.036(7) 0.030(7) 0.003(5) 0.000(5) -0.001(5)
C20 0.030(7) 0.032(7) 0.029(7) 0.005(5) -0.001(5) 0.002(5)
C21 0.027(7) 0.034(7) 0.028(6) 0.005(5) -0.002(5) 0.002(5)
C22 0.035(7) 0.034(7) 0.030(7) -0.002(6) -0.001(6) -0.006(6)
C23 0.035(8) 0.034(7) 0.036(7) 0.007(6) -0.007(6) -0.008(6)
C24 0.027(7) 0.042(8) 0.031(7) 0.008(6) 0.001(5) 0.001(6)
C25 0.035(8) 0.043(8) 0.048(9) -0.007(7) -0.012(7) -0.004(6)
C26 0.040(8) 0.043(8) 0.038(8) -0.004(6) -0.006(6) -0.004(6)
C27 0.039(8) 0.029(7) 0.030(6) 0.000(5) -0.006(6) -0.004(6)
C28 0.045(8) 0.033(7) 0.027(6) -0.001(6) -0.004(6) 0.001(6)
C30 0.039(8) 0.032(7) 0.030(7) -0.001(5) -0.004(6) -0.003(6)
C31 0.037(8) 0.031(7) 0.028(6) 0.001(5) -0.004(5) -0.004(6)
C32 0.034(8) 0.040(8) 0.045(8) 0.008(7) 0.003(6) -0.004(6)
C33 0.048(10) 0.055(11) 0.067(11) 0.002(9) 0.012(8) 0.009(8)
C34 0.039(8) 0.035(7) 0.037(7) 0.007(6) 0.000(6) -0.005(6)
C35 0.065(12) 0.071(12) 0.041(9) 0.020(9) -0.008(8) -0.016(9)
C36 0.049(9) 0.034(7) 0.027(7) -0.001(6) -0.003(6) -0.007(6)
C37 0.046(9) 0.029(7) 0.034(7) 0.000(6) -0.006(6) -0.007(6)
C38 0.032(8) 0.034(8) 0.059(10) -0.008(7) -0.006(7) 0.003(6)
C39 0.035(8) 0.031(7) 0.056(9) 0.001(7) -0.006(7) -0.004(6)
C40 0.032(7) 0.038(7) 0.028(6) 0.005(6) 0.000(5) 0.004(6)
C41 0.031(7) 0.037(7) 0.030(7) 0.000(6) -0.005(5) 0.004(6)
C43 0.035(8) 0.038(8) 0.035(7) 0.004(6) -0.001(6) 0.005(6)
C44 0.034(7) 0.031(7) 0.033(7) 0.007(6) -0.001(6) 0.003(6)
C45 0.028(7) 0.053(9) 0.040(8) 0.000(7) -0.001(6) 0.006(6)
C46 0.043(10) 0.078(13) 0.052(10) -0.006(9) -0.010(8) 0.001(9)
C47 0.048(10) 0.067(11) 0.034(8) 0.011(7) -0.001(7) 0.006(8)
C48 0.077(14) 0.068(13) 0.056(11) 0.016(10) 0.001(10) 0.013(10)
C49 0.042(8) 0.031(7) 0.032(7) 0.001(6) -0.002(6) 0.005(6)
C52 0.044(9) 0.056(10) 0.051(10) -0.017(8) 0.001(7) -0.005(8)
C54 0.058(13) 0.089(16) 0.101(17) -0.054(14) -0.019(12) -0.005(11)
C56 0.078(13) 0.048(10) 0.053(10) -0.009(8) 0.022(9) 0.009(9)
C58 0.14(2) 0.037(9) 0.037(9) -0.007(7) -0.002(10) -0.021(11)
C60 0.064(13) 0.032(9) 0.113(18) -0.008(10) -0.022(12) 0.000(8)
C64 0.086(14) 0.038(9) 0.051(10) -0.002(7) -0.001(9) -0.019(9)
C62 0.058(15) 0.026(10) 0.46(7) 0.00(2) -0.05(3) 0.004(10)
C50 0.042(8) 0.040(8) 0.028(7) 0.000(6) -0.001(6) 0.004(6)
O65 0.077(8) 0.048(6) 0.033(5) -0.004(5) 0.005(5) 0.012(6)
C66 0.09(2) 0.08(2) 0.061(17) -0.023(15) 0.004(15) 0.041(17)
C66' 0.09(2) 0.08(2) 0.061(17) -0.023(15) 0.004(15) 0.041(17)
P1 0.054(3) 0.035(2) 0.038(2) 0.0018(16) -0.0053(17) -0.0013(17)
F1 0.067(7) 0.063(6) 0.046(5) 0.002(5) -0.009(5) 0.007(5)
F2 0.071(7) 0.039(5) 0.076(7) -0.004(5) -0.006(6) 0.007(5)
F3 0.094(9) 0.079(8) 0.053(6) -0.003(6) -0.026(6) 0.009(7)
F4 0.098(9) 0.046(6) 0.076(8) -0.011(5) -0.007(7) 0.015(6)
F5 0.067(7) 0.080(8) 0.075(8) 0.020(6) 0.016(6) -0.006(6)
F6 0.061(7) 0.078(8) 0.104(9) 0.010(7) 0.014(7) -0.019(6)
P2 0.053(3) 0.045(2) 0.046(2) -0.0112(18) 0.0059(19) -0.0082(19)
F7 0.135(19) 0.052(7) 0.070(12) -0.018(7) 0.031(12) -0.010(9)
F8 0.108(18) 0.077(9) 0.136(16) -0.060(10) 0.077(14) -0.061(10)
F9 0.125(18) 0.125(17) 0.074(12) 0.033(12) -0.022(12) -0.013(15)
F10 0.082(12) 0.071(11) 0.113(15) -0.021(10) 0.050(11) -0.019(9)
F11 0.14(2) 0.128(19) 0.084(13) 0.014(13) -0.028(13) 0.039(16)
F12 0.067(11) 0.059(10) 0.140(17) -0.004(11) 0.048(11) -0.012(8)
F7' 0.135(19) 0.052(7) 0.070(12) -0.018(7) 0.031(12) -0.010(9)
F8' 0.108(18) 0.077(9) 0.136(16) -0.060(10) 0.077(14) -0.061(10)
F9' 0.125(18) 0.125(17) 0.074(12) 0.033(12) -0.022(12) -0.013(15)
F10' 0.082(12) 0.071(11) 0.113(15) -0.021(10) 0.050(11) -0.019(9)
F11' 0.14(2) 0.128(19) 0.084(13) 0.014(13) -0.028(13) 0.039(16)
F12' 0.067(11) 0.059(10) 0.140(17) -0.004(11) 0.048(11) -0.012(8)
C67 0.12(2) 0.20(4) 0.080(19) -0.05(2) -0.018(17) 0.08(2)
N68 0.084(15) 0.094(17) 0.101(17) 0.013(14) 0.020(12) 0.026(13)
O69 0.23(3) 0.13(2) 0.28(4) 0.10(2) 0.15(3) 0.07(2)
O70 0.125(17) 0.100(15) 0.117(16) -0.036(13) -0.018(12) 0.013(13)
C72 0.08(3) 0.20(3) 0.10(3) 0.07(2) -0.010(18) -0.01(3)
N73 0.16(3) 0.16(3) 0.12(3) 0.06(2) -0.04(3) -0.06(2)
O74 0.30(5) 0.21(4) 0.13(3) 0.07(3) 0.06(4) 0.07(4)
O75 0.38(5) 0.20(3) 0.25(5) 0.09(3) -0.10(5) -0.16(4)
C72' 0.08(3) 0.20(3) 0.10(3) 0.07(2) -0.010(18) -0.01(3)
N73' 0.16(3) 0.16(3) 0.12(3) 0.06(2) -0.04(3) -0.06(2)
O74' 0.30(5) 0.21(4) 0.13(3) 0.07(3) 0.06(4) 0.07(4)
O75' 0.38(5) 0.20(3) 0.25(5) 0.09(3) -0.10(5) -0.16(4)

loop_
_geom_bond_atom_site_label_1
_geom_bond_atom_site_label_2
_geom_bond_distance
_geom_bond_site_symmetry_2
_geom_bond_publ_flag
O1 C24 1.384(16) . ?
O1 C2 1.413(16) . ?
O3 C4 1.386(17) . ?
O3 C2 1.418(17) . ?
O13 C12 1.386(16) . ?
O13 C14 1.409(16) . ?
O15 C16 1.382(16) . ?
O15 C14 1.413(16) . ?
O51 C5 1.370(18) . ?
O51 C52 1.433(18) . ?
O53 C25 1.359(17) . ?
O53 C54 1.43(2) . ?
O55 C11 1.363(16) . ?
O55 C56 1.421(19) . ?
O57 C37 1.383(17) . ?
O57 C58 1.432(19) . ?
O59 C17 1.361(16) . ?
O59 C60 1.45(2) . ?
O61 C38 1.360(18) . ?
O61 C62 1.41(3) . ?
O63 C23 1.360(16) . ?
O63 C64 1.44(2) . ?
N29 C34 1.499(16) . ?
N29 C30 1.509(17) . ?
N29 C28 1.518(16) . ?
N29 C32 1.519(18) . ?
N42 C41 1.512(17) . ?
N42 C43 1.519(18) . ?
N42 C47 1.525(19) . ?
N42 C45 1.527(18) . ?
C4 C25 1.38(2) . ?
C4 C5 1.397(19) . ?
C5 C6 1.39(2) . ?
C6 C7 1.39(2) . ?
C7 C26 1.385(19) . ?
C7 C8 1.552(19) . ?
C8 C9 1.544(18) . ?
C8 C31 1.549(17) . ?
C8 C27 1.555(18) . ?
C9 C10 1.386(19) . ?
C9 C36 1.405(19) . ?
C10 C11 1.400(19) . ?
C11 C12 1.389(19) . ?
C12 C37 1.396(19) . ?
C16 C17 1.38(2) . ?
C16 C38 1.39(2) . ?
C17 C18 1.403(19) . ?
C18 C19 1.386(19) . ?
C19 C39 1.387(19) . ?
C19 C20 1.541(18) . ?
C20 C21 1.544(18) . ?
C20 C44 1.546(18) . ?
C20 C40 1.552(18) . ?
C21 C49 1.388(19) . ?
C21 C22 1.400(19) . ?
C22 C23 1.386(19) . ?
C23 C24 1.39(2) . ?
C24 C50 1.39(2) . ?
C25 C26 1.41(2) . ?
C27 C28 1.52(2) . ?
C30 C31 1.53(2) . ?
C32 C33 1.50(2) . ?
C34 C35 1.50(2) . ?
C36 C37 1.38(2) . ?
C38 C39 1.39(2) . ?
C40 C41 1.519(18) . ?
C43 C44 1.523(19) . ?
C45 C46 1.51(2) . ?
C47 C48 1.47(2) . ?
C49 C50 1.376(19) . ?
C50 O65 1.374(12) . ?
O65 C66' 1.423(16) . ?
O65 C66 1.431(15) . ?
P1 F6 1.578(12) . ?
P1 F3 1.581(11) . ?
P1 F5 1.591(12) . ?
P1 F1 1.591(10) . ?
P1 F4 1.593(11) . ?
P1 F2 1.599(10) . ?
P2 F11 1.568(3) . ?
P2 F12 1.569(3) . ?
P2 F11' 1.569(3) . ?
P2 F12' 1.571(3) . ?
P2 F10' 1.571(3) . ?
P2 F9' 1.572(3) . ?
P2 F9 1.573(3) . ?
P2 F10 1.573(3) . ?
P2 F7' 1.580(3) . ?
P2 F8 1.581(3) . ?
P2 F7 1.581(3) . ?
P2 F8' 1.582(3) . ?
C67 N68 1.44(3) . ?
N68 O70 1.20(3) . ?
N68 O69 1.22(3) . ?
C72 N73 1.431(3) . ?
N73 O74 1.190(3) . ?
N73 O75 1.221(3) . ?
C72' N73' 1.430(3) . ?
N73' O74' 1.190(3) . ?
N73' O75' 1.28(5) . ?
